data_7208734
loop_
_publ_author_name
'Sun, Di'
'Yan, Zhi-Hao'
'Deng, Yong-Kai'
'Yuan, Shuai'
'Wang, Lei'
'Sun, Dao-Feng'

_publ_section_title
;
 Two novel entangled metal--organic networks constructed from
 4,4&#x2032;-bis(2-methylimidazol-1-ylmethyl)biphenyl and dicarboxylates:
 From polycatenated 2D + 2D \\rightarrow 3D framework to polyrotaxane-like
 2D + 2D \\rightarrow 2D layer
;
_journal_issue 23
_journal_name_full CrystEngComm
_journal_page_first 7856
_journal_paper_doi 10.1039/c2ce25706h
_journal_volume 14
_journal_year 2012
_chemical_formula_moiety 'C30 H26 Cd N4 O4'
_chemical_formula_sum 'C30 H26 Cd N4 O4'
_chemical_formula_weight 618.95
_chemical_name_systematic
;
?
;
_space_group_crystal_system triclinic
_space_group_IT_number 2
_space_group_name_Hall '-P 1'
_space_group_name_H-M_alt 'P -1'
_symmetry_space_group_name_Hall '-P 1'
_symmetry_space_group_name_H-M 'P -1'
_atom_sites_solution_hydrogens geom
_atom_sites_solution_primary direct
_atom_sites_solution_secondary difmap
_audit_creation_method SHELXL-97
_cell_angle_alpha 87.877(4)
_cell_angle_beta 88.749(4)
_cell_angle_gamma 83.876(3)
_cell_formula_units_Z 2
_cell_length_a 9.995(2)
_cell_length_b 11.410(3)
_cell_length_c 11.572(3)
_cell_measurement_reflns_used 2710
_cell_measurement_temperature 298(2)
_cell_measurement_theta_max 47.728
_cell_measurement_theta_min 4.943
_cell_volume 1311.1(6)
_computing_structure_refinement 'SHELXL-97 (Sheldrick, 1997)'
_computing_structure_solution 'SHELXS-97 (Sheldrick, 1990)'
_diffrn_ambient_temperature 298(2)
_diffrn_measured_fraction_theta_full 0.985
_diffrn_measured_fraction_theta_max 0.985
_diffrn_radiation_monochromator graphite
_diffrn_radiation_source 'fine-focus sealed tube'
_diffrn_radiation_type MoK\a
_diffrn_radiation_wavelength 0.71073
_diffrn_reflns_av_R_equivalents 0.0174
_diffrn_reflns_av_sigmaI/netI 0.0383
_diffrn_reflns_limit_h_max 11
_diffrn_reflns_limit_h_min -11
_diffrn_reflns_limit_k_max 12
_diffrn_reflns_limit_k_min -13
_diffrn_reflns_limit_l_max 6
_diffrn_reflns_limit_l_min -13
_diffrn_reflns_number 6456
_diffrn_reflns_theta_full 25.00
_diffrn_reflns_theta_max 25.00
_diffrn_reflns_theta_min 1.80
_exptl_absorpt_coefficient_mu 0.877
_exptl_absorpt_correction_T_max 0.9412
_exptl_absorpt_correction_T_min 0.9174
_exptl_absorpt_correction_type multi-scan
_exptl_absorpt_process_details sadabs
_exptl_crystal_colour colorless
_exptl_crystal_density_diffrn 1.568
_exptl_crystal_density_method 'not measured'
_exptl_crystal_description block
_exptl_crystal_F_000 628
_exptl_crystal_size_max 0.10
_exptl_crystal_size_mid 0.10
_exptl_crystal_size_min 0.07
_refine_diff_density_max 0.524
_refine_diff_density_min -0.503
_refine_diff_density_rms 0.067
_refine_ls_extinction_method none
_refine_ls_goodness_of_fit_ref 1.032
_refine_ls_hydrogen_treatment constr
_refine_ls_matrix_type full
_refine_ls_number_parameters 354
_refine_ls_number_reflns 4534
_refine_ls_number_restraints 12
_refine_ls_restrained_S_all 1.044
_refine_ls_R_factor_all 0.0489
_refine_ls_R_factor_gt 0.0382
_refine_ls_shift/su_max 0.000
_refine_ls_shift/su_mean 0.000
_refine_ls_structure_factor_coef Fsqd
_refine_ls_weighting_details 'calc w=1/[\s^2^(Fo^2^)+(0.0533P)^2^+0.8301P] where P=(Fo^2^+2Fc^2^)/3'
_refine_ls_weighting_scheme calc
_refine_ls_wR_factor_gt 0.0961
_refine_ls_wR_factor_ref 0.1043
_reflns_number_gt 3810
_reflns_number_total 4534
_reflns_threshold_expression >2sigma(I)
_cod_data_source_file c2ce25706h.txt
_cod_data_source_block p1
_cod_database_code 7208734

loop_
_symmetry_equiv_pos_as_xyz
'x, y, z'
'-x, -y, -z'

loop_
_atom_site_label
_atom_site_type_symbol
_atom_site_fract_x
_atom_site_fract_y
_atom_site_fract_z
_atom_site_U_iso_or_equiv
_atom_site_adp_type
_atom_site_occupancy
_atom_site_symmetry_multiplicity
_atom_site_calc_flag
_atom_site_refinement_flags
Cd1 Cd 0.76711(3) 0.23396(3) 0.29270(3) 0.05109(13) Uani 1 1 d .
C1 C 0.6166(6) -0.0318(5) 0.3898(5) 0.0897(18) Uani 1 1 d .
H1A H 0.5971 0.0494 0.4089 0.135 Uiso 1 1 calc R
H1B H 0.6609 -0.0751 0.4534 0.135 Uiso 1 1 calc R
H1C H 0.5342 -0.0642 0.3746 0.135 Uiso 1 1 calc R
C2 C 0.7055(4) -0.0405(4) 0.2856(4) 0.0544(10) Uani 1 1 d .
C3 C 0.8464(5) -0.0011(4) 0.1505(4) 0.0628(12) Uani 1 1 d .
H3 H 0.9046 0.0389 0.1037 0.075 Uiso 1 1 calc R
C4 C 0.8176(5) -0.1104(4) 0.1355(4) 0.0644(12) Uani 1 1 d .
H4 H 0.8523 -0.1604 0.0780 0.077 Uiso 1 1 calc R
C5 C 0.6743(5) -0.2484(4) 0.2420(5) 0.0712(13) Uani 1 1 d .
H5A H 0.6646 -0.2851 0.1688 0.085 Uiso 1 1 calc R
H5B H 0.5859 -0.2360 0.2787 0.085 Uiso 1 1 calc R
C6 C 0.7664(5) -0.3286(4) 0.3181(4) 0.0579(11) Uani 1 1 d .
C7 C 0.7452(5) -0.3376(5) 0.4354(5) 0.0710(13) Uani 1 1 d .
H7 H 0.6685 -0.2976 0.4682 0.085 Uiso 1 1 calc R
C8 C 0.8348(5) -0.4043(4) 0.5053(4) 0.0683(13) Uani 1 1 d .
H8 H 0.8167 -0.4087 0.5844 0.082 Uiso 1 1 calc R
C9 C 0.9513(4) -0.4654(3) 0.4622(3) 0.0462(9) Uani 1 1 d .
C10 C 0.9689(5) -0.4585(4) 0.3437(4) 0.0670(13) Uani 1 1 d .
H10 H 1.0444 -0.4996 0.3102 0.080 Uiso 1 1 calc R
C11 C 0.8779(6) -0.3926(5) 0.2741(4) 0.0743(14) Uani 1 1 d .
H11 H 0.8927 -0.3915 0.1945 0.089 Uiso 1 1 calc R
C12 C 0.9473(5) 0.1472(5) 0.5627(4) 0.0731(14) Uani 1 1 d .
H12A H 0.9840 0.1497 0.4854 0.110 Uiso 1 1 calc R
H12B H 0.9241 0.0692 0.5818 0.110 Uiso 1 1 calc R
H12C H 1.0128 0.1675 0.6158 0.110 Uiso 1 1 calc R
C13 C 0.8248(4) 0.2328(4) 0.5704(4) 0.0517(10) Uani 1 1 d .
C14 C 0.6496(5) 0.3518(4) 0.5260(4) 0.0601(11) Uani 1 1 d .
H14 H 0.5829 0.3954 0.4830 0.072 Uiso 1 1 calc R
C15 C 0.6607(5) 0.3537(4) 0.6393(4) 0.0629(12) Uani 1 1 d .
H15 H 0.6037 0.3971 0.6902 0.076 Uiso 1 1 calc R
C16 C 0.8172(5) 0.2506(5) 0.7859(4) 0.0659(12) Uani 1 1 d .
H16A H 0.8198 0.3232 0.8264 0.079 Uiso 1 1 calc R
H16B H 0.9074 0.2097 0.7846 0.079 Uiso 1 1 calc R
C17 C 0.7233(4) 0.1745(4) 0.8495(4) 0.0545(10) Uani 1 1 d .
C18 C 0.7018(7) 0.0678(5) 0.8143(5) 0.097(2) Uani 1 1 d .
H18 H 0.7493 0.0388 0.7496 0.117 Uiso 1 1 calc R
C19 C 0.6130(6) -0.0011(5) 0.8688(5) 0.0902(19) Uani 1 1 d .
H19 H 0.5977 -0.0729 0.8387 0.108 Uiso 1 1 calc R
C20 C 0.5465(4) 0.0372(4) 0.9687(3) 0.0464(9) Uani 1 1 d .
C21 C 0.5683(5) 0.1444(4) 1.0034(4) 0.0686(13) Uani 1 1 d .
H21 H 0.5226 0.1738 1.0688 0.082 Uiso 1 1 calc R
C22 C 0.6553(5) 0.2122(4) 0.9463(4) 0.0689(13) Uani 1 1 d .
H22 H 0.6682 0.2854 0.9744 0.083 Uiso 1 1 calc R
C23 C 0.5035(4) 0.3135(4) 0.2444(4) 0.0543(11) Uani 1 1 d .
C24 C 0.3721(4) 0.3488(3) 0.1863(3) 0.0447(9) Uani 1 1 d .
C25 C 0.3650(4) 0.4298(4) 0.0943(4) 0.0573(11) Uani 1 1 d .
H25 H 0.4398 0.4684 0.0735 0.069 Uiso 1 1 calc R
C26 C 0.2467(5) 0.4541(4) 0.0323(4) 0.0619(12) Uani 1 1 d .
H26 H 0.2428 0.5069 -0.0310 0.074 Uiso 1 1 calc R
C27 C 0.1357(4) 0.3989(4) 0.0660(4) 0.0532(10) Uani 1 1 d .
H27 H 0.0567 0.4147 0.0247 0.064 Uiso 1 1 calc R
C28 C 0.1392(4) 0.3209(4) 0.1595(3) 0.0446(9) Uani 1 1 d .
C29 C 0.2589(4) 0.2947(3) 0.2177(3) 0.0444(9) Uani 1 1 d .
H29 H 0.2631 0.2395 0.2791 0.053 Uiso 1 1 calc R
C30 C 0.0133(4) 0.2723(4) 0.2037(4) 0.0562(11) Uani 1 1 d .
N1 N 0.7770(4) 0.0441(3) 0.2459(3) 0.0559(9) Uani 1 1 d .
N2 N 0.7269(4) -0.1355(3) 0.2212(3) 0.0560(9) Uani 1 1 d .
N3 N 0.7520(3) 0.2750(3) 0.4810(3) 0.0525(8) Uani 1 1 d .
N4 N 0.7736(4) 0.2786(3) 0.6671(3) 0.0553(9) Uani 1 1 d .
O1 O 0.6011(3) 0.3651(3) 0.2139(3) 0.0733(9) Uani 1 1 d U
O2 O 0.5099(3) 0.2297(3) 0.3152(4) 0.0795(10) Uani 1 1 d U
O3 O 0.0165(4) 0.2134(4) 0.2945(3) 0.0874(12) Uani 1 1 d .
O4 O -0.0917(3) 0.2994(3) 0.1496(3) 0.0798(10) Uani 1 1 d .

loop_
_atom_site_aniso_label
_atom_site_aniso_U_11
_atom_site_aniso_U_22
_atom_site_aniso_U_33
_atom_site_aniso_U_23
_atom_site_aniso_U_13
_atom_site_aniso_U_12
Cd1 0.04104(19) 0.0643(2) 0.0485(2) -0.00326(14) -0.00130(12) -0.00787(13)
C1 0.104(4) 0.083(4) 0.080(4) 0.008(3) 0.037(3) -0.009(3)
C2 0.052(2) 0.057(3) 0.054(2) 0.003(2) -0.003(2) -0.001(2)
C3 0.063(3) 0.065(3) 0.057(3) 0.003(2) 0.013(2) 0.005(2)
C4 0.070(3) 0.062(3) 0.058(3) -0.008(2) -0.001(2) 0.008(2)
C5 0.067(3) 0.065(3) 0.083(3) 0.003(3) -0.022(3) -0.013(2)
C6 0.061(3) 0.049(2) 0.066(3) 0.000(2) -0.012(2) -0.012(2)
C7 0.066(3) 0.070(3) 0.074(3) 0.004(3) 0.007(3) 0.004(2)
C8 0.076(3) 0.073(3) 0.053(3) 0.002(2) 0.011(2) 0.003(3)
C9 0.058(2) 0.037(2) 0.045(2) -0.0074(16) 0.0034(18) -0.0087(17)
C10 0.082(3) 0.064(3) 0.051(3) -0.012(2) 0.002(2) 0.013(2)
C11 0.100(4) 0.071(3) 0.049(3) -0.006(2) -0.011(3) 0.010(3)
C12 0.061(3) 0.085(4) 0.070(3) -0.003(3) -0.002(2) 0.006(3)
C13 0.050(2) 0.060(3) 0.048(2) -0.0032(19) -0.0005(19) -0.017(2)
C14 0.058(3) 0.062(3) 0.059(3) -0.009(2) -0.001(2) 0.003(2)
C15 0.067(3) 0.058(3) 0.064(3) -0.015(2) 0.005(2) -0.007(2)
C16 0.064(3) 0.090(4) 0.047(3) -0.005(2) -0.003(2) -0.021(2)
C17 0.061(3) 0.062(3) 0.043(2) -0.0072(19) -0.006(2) -0.014(2)
C18 0.131(5) 0.089(4) 0.079(4) -0.038(3) 0.055(4) -0.042(4)
C19 0.123(5) 0.072(3) 0.082(4) -0.036(3) 0.049(4) -0.037(3)
C20 0.051(2) 0.051(2) 0.035(2) -0.0029(17) -0.0055(17) 0.0031(18)
C21 0.088(3) 0.063(3) 0.057(3) -0.023(2) 0.020(3) -0.018(3)
C22 0.091(4) 0.059(3) 0.060(3) -0.017(2) 0.012(3) -0.023(3)
C23 0.043(2) 0.066(3) 0.055(3) -0.020(2) -0.003(2) -0.008(2)
C24 0.040(2) 0.050(2) 0.044(2) -0.0107(18) 0.0040(17) -0.0011(17)
C25 0.053(2) 0.064(3) 0.055(3) -0.003(2) 0.010(2) -0.012(2)
C26 0.068(3) 0.065(3) 0.051(3) 0.012(2) -0.004(2) -0.006(2)
C27 0.048(2) 0.060(3) 0.051(2) -0.006(2) -0.0107(19) 0.002(2)
C28 0.039(2) 0.052(2) 0.043(2) -0.0082(18) 0.0018(17) -0.0009(17)
C29 0.044(2) 0.048(2) 0.040(2) -0.0063(17) 0.0013(17) -0.0010(17)
C30 0.045(2) 0.064(3) 0.061(3) -0.016(2) 0.005(2) -0.011(2)
N1 0.053(2) 0.063(2) 0.050(2) 0.0028(17) -0.0013(17) -0.0029(17)
N2 0.054(2) 0.053(2) 0.061(2) 0.0016(18) -0.0134(18) -0.0051(17)
N3 0.052(2) 0.059(2) 0.048(2) -0.0051(16) -0.0012(16) -0.0088(17)
N4 0.061(2) 0.066(2) 0.0417(19) -0.0063(16) -0.0004(16) -0.0194(19)
O1 0.0474(17) 0.098(2) 0.077(2) -0.0043(18) -0.0031(15) -0.0178(16)
O2 0.065(2) 0.078(2) 0.096(2) 0.004(2) -0.0340(18) -0.0080(17)
O3 0.065(2) 0.140(4) 0.064(2) 0.012(2) 0.0016(18) -0.046(2)
O4 0.0422(18) 0.095(3) 0.103(3) 0.012(2) -0.0087(18) -0.0118(17)

loop_
_atom_type_symbol
_atom_type_description
_atom_type_scat_dispersion_real
_atom_type_scat_dispersion_imag
_atom_type_scat_source
C C 0.0033 0.0016 'International Tables Vol C Tables 4.2.6.8 and 6.1.1.4'
H H 0.0000 0.0000 'International Tables Vol C Tables 4.2.6.8 and 6.1.1.4'
N N 0.0061 0.0033 'International Tables Vol C Tables 4.2.6.8 and 6.1.1.4'
O O 0.0106 0.0060 'International Tables Vol C Tables 4.2.6.8 and 6.1.1.4'
Cd Cd -0.8075 1.2024 'International Tables Vol C Tables 4.2.6.8 and 6.1.1.4'

loop_
_geom_angle_atom_site_label_1
_geom_angle_atom_site_label_2
_geom_angle_atom_site_label_3
_geom_angle
_geom_angle_site_symmetry_1
_geom_angle_site_symmetry_3
_geom_angle_publ_flag
N3 Cd1 N1 117.79(13) . . y
N3 Cd1 O1 102.51(13) . . y
N1 Cd1 O1 118.44(13) . . y
N3 Cd1 O4 129.74(13) . 1_655 y
N1 Cd1 O4 98.91(14) . 1_655 y
O1 Cd1 O4 86.80(12) . 1_655 y
N3 Cd1 O3 92.20(13) . 1_655 y
N1 Cd1 O3 88.56(14) . 1_655 y
O1 Cd1 O3 136.28(13) . 1_655 y
O4 Cd1 O3 53.59(12) 1_655 1_655 y
N3 Cd1 O2 83.24(12) . . y
N1 Cd1 O2 86.90(12) . . y
O1 Cd1 O2 52.43(12) . . y
O4 Cd1 O2 134.73(12) 1_655 . y
O3 Cd1 O2 171.16(12) 1_655 . y
N3 Cd1 C30 110.70(13) . 1_655 ?
N1 Cd1 C30 96.29(13) . 1_655 ?
O1 Cd1 C30 111.22(14) . 1_655 ?
O4 Cd1 C30 26.99(13) 1_655 1_655 ?
O3 Cd1 C30 26.77(13) 1_655 1_655 ?
O2 Cd1 C30 161.71(14) . 1_655 ?
N3 Cd1 C23 95.56(13) . . ?
N1 Cd1 C23 101.65(13) . . ?
O1 Cd1 C23 26.24(13) . . ?
O4 Cd1 C23 110.07(13) 1_655 . ?
O3 Cd1 C23 162.39(14) 1_655 . ?
O2 Cd1 C23 26.43(12) . . ?
C30 Cd1 C23 136.24(15) 1_655 . ?
C2 C1 H1A 109.5 . . ?
C2 C1 H1B 109.5 . . ?
H1A C1 H1B 109.5 . . ?
C2 C1 H1C 109.5 . . ?
H1A C1 H1C 109.5 . . ?
H1B C1 H1C 109.5 . . ?
N1 C2 N2 111.0(4) . . ?
N1 C2 C1 124.4(4) . . ?
N2 C2 C1 124.6(4) . . ?
C4 C3 N1 109.7(4) . . ?
C4 C3 H3 125.2 . . ?
N1 C3 H3 125.2 . . ?
C3 C4 N2 106.9(4) . . ?
C3 C4 H4 126.6 . . ?
N2 C4 H4 126.6 . . ?
N2 C5 C6 110.8(4) . . ?
N2 C5 H5A 109.5 . . ?
C6 C5 H5A 109.5 . . ?
N2 C5 H5B 109.5 . . ?
C6 C5 H5B 109.5 . . ?
H5A C5 H5B 108.1 . . ?
C11 C6 C7 116.9(4) . . ?
C11 C6 C5 121.4(5) . . ?
C7 C6 C5 121.6(5) . . ?
C8 C7 C6 121.3(5) . . ?
C8 C7 H7 119.3 . . ?
C6 C7 H7 119.3 . . ?
C7 C8 C9 122.3(4) . . ?
C7 C8 H8 118.9 . . ?
C9 C8 H8 118.9 . . ?
C10 C9 C8 115.7(4) . . ?
C10 C9 C9 122.2(5) . 2_746 ?
C8 C9 C9 122.1(5) . 2_746 ?
C11 C10 C9 121.7(5) . . ?
C11 C10 H10 119.2 . . ?
C9 C10 H10 119.2 . . ?
C6 C11 C10 122.1(5) . . ?
C6 C11 H11 119.0 . . ?
C10 C11 H11 119.0 . . ?
C13 C12 H12A 109.5 . . ?
C13 C12 H12B 109.5 . . ?
H12A C12 H12B 109.5 . . ?
C13 C12 H12C 109.5 . . ?
H12A C12 H12C 109.5 . . ?
H12B C12 H12C 109.5 . . ?
N4 C13 N3 110.3(4) . . ?
N4 C13 C12 125.0(4) . . ?
N3 C13 C12 124.7(4) . . ?
C15 C14 N3 109.6(4) . . ?
C15 C14 H14 125.2 . . ?
N3 C14 H14 125.2 . . ?
C14 C15 N4 106.4(4) . . ?
C14 C15 H15 126.8 . . ?
N4 C15 H15 126.8 . . ?
N4 C16 C17 111.2(4) . . ?
N4 C16 H16A 109.4 . . ?
C17 C16 H16A 109.4 . . ?
N4 C16 H16B 109.4 . . ?
C17 C16 H16B 109.4 . . ?
H16A C16 H16B 108.0 . . ?
C18 C17 C22 116.6(4) . . ?
C18 C17 C16 122.6(4) . . ?
C22 C17 C16 120.9(4) . . ?
C17 C18 C19 123.4(5) . . ?
C17 C18 H18 118.3 . . ?
C19 C18 H18 118.3 . . ?
C18 C19 C20 119.4(5) . . ?
C18 C19 H19 120.3 . . ?
C20 C19 H19 120.3 . . ?
C21 C20 C19 116.8(4) . . ?
C21 C20 C20 122.7(5) . 2_657 ?
C19 C20 C20 120.5(5) . 2_657 ?
C20 C21 C22 122.5(4) . . ?
C20 C21 H21 118.7 . . ?
C22 C21 H21 118.7 . . ?
C17 C22 C21 121.2(4) . . ?
C17 C22 H22 119.4 . . ?
C21 C22 H22 119.4 . . ?
O1 C23 O2 123.5(4) . . ?
O1 C23 C24 118.1(4) . . ?
O2 C23 C24 118.2(4) . . ?
O1 C23 Cd1 55.4(2) . . ?
O2 C23 Cd1 69.0(3) . . ?
C24 C23 Cd1 164.8(3) . . ?
C29 C24 C25 118.9(4) . . ?
C29 C24 C23 120.7(4) . . ?
C25 C24 C23 120.2(4) . . ?
C24 C25 C26 120.5(4) . . ?
C24 C25 H25 119.7 . . ?
C26 C25 H25 119.7 . . ?
C27 C26 C25 119.1(4) . . ?
C27 C26 H26 120.5 . . ?
C25 C26 H26 120.5 . . ?
C26 C27 C28 121.4(4) . . ?
C26 C27 H27 119.3 . . ?
C28 C27 H27 119.3 . . ?
C27 C28 C29 118.8(4) . . ?
C27 C28 C30 120.7(4) . . ?
C29 C28 C30 120.3(4) . . ?
C24 C29 C28 121.3(4) . . ?
C24 C29 H29 119.4 . . ?
C28 C29 H29 119.4 . . ?
O3 C30 O4 122.7(4) . . ?
O3 C30 C28 119.2(4) . . ?
O4 C30 C28 118.0(4) . . ?
O3 C30 Cd1 65.6(2) . 1_455 ?
O4 C30 Cd1 57.7(2) . 1_455 ?
C28 C30 Cd1 167.6(3) . 1_455 ?
C2 N1 C3 105.3(4) . . ?
C2 N1 Cd1 130.2(3) . . ?
C3 N1 Cd1 123.5(3) . . ?
C2 N2 C4 107.1(4) . . ?
C2 N2 C5 127.2(4) . . ?
C4 N2 C5 125.6(4) . . ?
C13 N3 C14 105.8(4) . . ?
C13 N3 Cd1 131.6(3) . . ?
C14 N3 Cd1 122.5(3) . . ?
C13 N4 C15 107.8(4) . . ?
C13 N4 C16 128.3(4) . . ?
C15 N4 C16 123.7(4) . . ?
C23 O1 Cd1 98.3(3) . . ?
C23 O2 Cd1 84.6(3) . . ?
C30 O3 Cd1 87.6(3) . 1_455 ?
C30 O4 Cd1 95.3(3) . 1_455 ?

loop_
_geom_bond_atom_site_label_1
_geom_bond_atom_site_label_2
_geom_bond_distance
_geom_bond_site_symmetry_2
_geom_bond_publ_flag
Cd1 N3 2.244(3) . y
Cd1 N1 2.244(4) . y
Cd1 O1 2.293(3) . y
Cd1 O4 2.308(4) 1_655 y
Cd1 O3 2.479(4) 1_655 y
Cd1 O2 2.584(4) . y
C1 C2 1.483(7) . ?
C1 H1A 0.9600 . ?
C1 H1B 0.9600 . ?
C1 H1C 0.9600 . ?
C2 N1 1.324(6) . ?
C2 N2 1.334(6) . ?
C3 C4 1.329(7) . ?
C3 N1 1.377(6) . ?
C3 H3 0.9300 . ?
C4 N2 1.371(6) . ?
C4 H4 0.9300 . ?
C5 N2 1.452(6) . ?
C5 C6 1.502(7) . ?
C5 H5A 0.9700 . ?
C5 H5B 0.9700 . ?
C6 C11 1.366(7) . ?
C6 C7 1.371(7) . ?
C7 C8 1.369(7) . ?
C7 H7 0.9300 . ?
C8 C9 1.385(6) . ?
C8 H8 0.9300 . ?
C9 C10 1.378(6) . ?
C9 C9 1.470(8) 2_746 ?
C10 C11 1.373(7) . ?
C10 H10 0.9300 . ?
C11 H11 0.9300 . ?
C12 C13 1.486(6) . ?
C12 H12A 0.9600 . ?
C12 H12B 0.9600 . ?
C12 H12C 0.9600 . ?
C13 N4 1.322(5) . ?
C13 N3 1.324(5) . ?
C14 C15 1.319(7) . ?
C14 N3 1.380(5) . ?
C14 H14 0.9300 . ?
C15 N4 1.379(6) . ?
C15 H15 0.9300 . ?
C16 N4 1.464(6) . ?
C16 C17 1.508(7) . ?
C16 H16A 0.9700 . ?
C16 H16B 0.9700 . ?
C17 C18 1.338(7) . ?
C17 C22 1.357(6) . ?
C18 C19 1.376(7) . ?
C18 H18 0.9300 . ?
C19 C20 1.383(6) . ?
C19 H19 0.9300 . ?
C20 C21 1.343(6) . ?
C20 C20 1.484(8) 2_657 ?
C21 C22 1.368(7) . ?
C21 H21 0.9300 . ?
C22 H22 0.9300 . ?
C23 O1 1.231(5) . ?
C23 O2 1.232(6) . ?
C23 C24 1.498(6) . ?
C24 C29 1.382(5) . ?
C24 C25 1.381(6) . ?
C25 C26 1.394(6) . ?
C25 H25 0.9300 . ?
C26 C27 1.375(6) . ?
C26 H26 0.9300 . ?
C27 C28 1.374(6) . ?
C27 H27 0.9300 . ?
C28 C29 1.384(5) . ?
C28 C30 1.501(6) . ?
C29 H29 0.9300 . ?
C30 O3 1.225(6) . ?
C30 O4 1.239(5) . ?
C30 Cd1 2.719(4) 1_455 ?
O3 Cd1 2.479(4) 1_455 ?
O4 Cd1 2.308(4) 1_455 ?
